data_1514309
loop_
_publ_author_name
'Semproni, Scott P.'
'Hojilla Atienza, Crisita Carmen'
'Chirik, Paul J.'

_publ_section_title
;
 Oxidative addition and C--H activation chemistry with a PNP
 pincer-ligated cobalt complex
;
_journal_issue 5
_journal_name_full 'Chemical Science'
_journal_page_first 1956
_journal_paper_doi 10.1039/c4sc00255e
_journal_volume 5
_journal_year 2014
_chemical_formula_sum 'C20 H38 Co I N P2'
_chemical_formula_weight 540.28
_chemical_name_systematic
;
 ?
;
_space_group_IT_number 14
_symmetry_cell_setting monoclinic
_symmetry_space_group_name_Hall '-P 2ybc'
_symmetry_space_group_name_H-M 'P 1 21/c 1'
_atom_sites_solution_hydrogens geom
_atom_sites_solution_primary direct
_atom_sites_solution_secondary difmap
_audit_creation_method SHELXL-97
_cell_angle_alpha 90.00
_cell_angle_beta 106.659(2)
_cell_angle_gamma 90.00
_cell_formula_units_Z 4
_cell_length_a 15.6128(5)
_cell_length_b 9.7824(3)
_cell_length_c 16.1191(5)
_cell_measurement_reflns_used 7677
_cell_measurement_temperature 100(2)
_cell_measurement_theta_max 66.75
_cell_measurement_theta_min 2.95
_cell_volume 2358.55(13)
_computing_structure_refinement 'SHELXL-97 (Sheldrick, 2008)'
_diffrn_ambient_temperature 100(2)
_diffrn_measured_fraction_theta_full 'ACTA 50'
_diffrn_measured_fraction_theta_max 0.965
_diffrn_radiation_monochromator graphite
_diffrn_radiation_source 'fine-focus sealed tube'
_diffrn_radiation_type CuK\a
_diffrn_radiation_wavelength 1.54178
_diffrn_reflns_av_R_equivalents 0.0430
_diffrn_reflns_av_sigmaI/netI 0.0520
_diffrn_reflns_limit_h_max 18
_diffrn_reflns_limit_h_min -18
_diffrn_reflns_limit_k_max 11
_diffrn_reflns_limit_k_min -11
_diffrn_reflns_limit_l_max 18
_diffrn_reflns_limit_l_min -16
_diffrn_reflns_number 10185
_diffrn_reflns_theta_full 'ACTA 50'
_diffrn_reflns_theta_max 66.75
_diffrn_reflns_theta_min 2.95
_exptl_absorpt_coefficient_mu 17.274
_exptl_absorpt_correction_T_max 0.7528
_exptl_absorpt_correction_T_min 0.4606
_exptl_absorpt_correction_type multi-scan
_exptl_absorpt_process_details 'SADABS V2008/1 (Bruker AXS)'
_exptl_crystal_colour yellow
_exptl_crystal_density_diffrn 1.522
_exptl_crystal_density_method 'not measured'
_exptl_crystal_description shard
_exptl_crystal_F_000 1100
_exptl_crystal_size_max 0.257
_exptl_crystal_size_mid 0.099
_exptl_crystal_size_min 0.046
_refine_diff_density_max 0.980
_refine_diff_density_min -0.794
_refine_diff_density_rms 0.124
_refine_ls_extinction_method none
_refine_ls_goodness_of_fit_ref 1.096
_refine_ls_hydrogen_treatment constr
_refine_ls_matrix_type full
_refine_ls_number_parameters 235
_refine_ls_number_reflns 4039
_refine_ls_number_restraints 0
_refine_ls_restrained_S_all 1.096
_refine_ls_R_factor_all 0.0372
_refine_ls_R_factor_gt 0.0340
_refine_ls_shift/su_max 0.002
_refine_ls_shift/su_mean 0.000
_refine_ls_structure_factor_coef Fsqd
_refine_ls_weighting_details 'calc w=1/[\s^2^(Fo^2^)+(0.0606P)^2^+0.2033P] where P=(Fo^2^+2Fc^2^)/3'
_refine_ls_weighting_scheme calc
_refine_ls_wR_factor_gt 0.0986
_refine_ls_wR_factor_ref 0.1026
_reflns_number_gt 3695
_reflns_number_total 4039
_reflns_threshold_expression >2\s(I)
_cod_data_source_file c4sc00255e2.cif
_cod_data_source_block sps165
_cod_original_sg_symbol_H-M P2(1)/c
_cod_database_code 1514309

loop_
_symmetry_equiv_pos_as_xyz
'x, y, z'
'-x, y+1/2, -z+1/2'
'-x, -y, -z'
'x, -y-1/2, z-1/2'

loop_
_atom_site_label
_atom_site_type_symbol
_atom_site_fract_x
_atom_site_fract_y
_atom_site_fract_z
_atom_site_U_iso_or_equiv
_atom_site_adp_type
_atom_site_occupancy
_atom_site_symmetry_multiplicity
_atom_site_calc_flag
_atom_site_refinement_flags
C1 C 0.5673(2) -0.0998(4) 0.4164(2) 0.0239(8) Uani 1 1 d .
H1A H 0.5360 -0.1889 0.4073 0.029 Uiso 1 1 calc R
H1B H 0.5321 -0.0358 0.4413 0.029 Uiso 1 1 calc R
C2 C 0.5727(2) -0.0455(4) 0.3310(2) 0.0196(7) Uani 1 1 d .
C3 C 0.5055(2) -0.0661(4) 0.2543(2) 0.0225(8) Uani 1 1 d .
H3 H 0.4556 -0.1220 0.2537 0.027 Uiso 1 1 calc R
C4 C 0.5115(2) -0.0048(4) 0.1787(2) 0.0223(8) Uani 1 1 d .
H4 H 0.4670 -0.0204 0.1253 0.027 Uiso 1 1 calc R
C5 C 0.5835(2) 0.0795(4) 0.1825(2) 0.0216(8) Uani 1 1 d .
H5 H 0.5878 0.1254 0.1319 0.026 Uiso 1 1 calc R
C6 C 0.6494(2) 0.0971(4) 0.2602(2) 0.0193(7) Uani 1 1 d .
C7 C 0.7242(2) 0.1983(4) 0.2695(2) 0.0221(8) Uani 1 1 d .
H7A H 0.7027 0.2912 0.2775 0.026 Uiso 1 1 calc R
H7B H 0.7434 0.1984 0.2161 0.026 Uiso 1 1 calc R
C8 C 0.6558(3) -0.0967(4) 0.5978(2) 0.0265(8) Uani 1 1 d .
H8 H 0.6179 -0.0128 0.5911 0.032 Uiso 1 1 calc R
C9 C 0.6008(3) -0.2118(5) 0.6217(3) 0.0330(9) Uani 1 1 d .
H9A H 0.6375 -0.2945 0.6359 0.050 Uiso 1 1 calc R
H9B H 0.5483 -0.2304 0.5725 0.050 Uiso 1 1 calc R
H9C H 0.5814 -0.1841 0.6718 0.050 Uiso 1 1 calc R
C10 C 0.7402(3) -0.0657(4) 0.6716(2) 0.0296(9) Uani 1 1 d .
H10A H 0.7234 -0.0414 0.7238 0.044 Uiso 1 1 calc R
H10B H 0.7724 0.0107 0.6550 0.044 Uiso 1 1 calc R
H10C H 0.7788 -0.1467 0.6832 0.044 Uiso 1 1 calc R
C11 C 0.7008(3) -0.3064(4) 0.4817(2) 0.0251(8) Uani 1 1 d .
H11 H 0.6500 -0.3584 0.4926 0.030 Uiso 1 1 calc R
C12 C 0.7864(3) -0.3567(4) 0.5458(3) 0.0361(10) Uani 1 1 d .
H12A H 0.7917 -0.4557 0.5395 0.054 Uiso 1 1 calc R
H12B H 0.7851 -0.3356 0.6049 0.054 Uiso 1 1 calc R
H12C H 0.8378 -0.3111 0.5344 0.054 Uiso 1 1 calc R
C13 C 0.7014(3) -0.3366(4) 0.3891(2) 0.0288(9) Uani 1 1 d .
H13A H 0.7509 -0.2872 0.3766 0.043 Uiso 1 1 calc R
H13B H 0.6447 -0.3069 0.3488 0.043 Uiso 1 1 calc R
H13C H 0.7091 -0.4350 0.3824 0.043 Uiso 1 1 calc R
C14 C 0.8692(3) 0.3220(4) 0.4023(2) 0.0235(8) Uani 1 1 d .
H14 H 0.8187 0.3798 0.4086 0.028 Uiso 1 1 calc R
C15 C 0.9349(3) 0.3107(5) 0.4932(3) 0.0364(10) Uani 1 1 d .
H15A H 0.9845 0.2505 0.4915 0.055 Uiso 1 1 calc R
H15B H 0.9039 0.2726 0.5330 0.055 Uiso 1 1 calc R
H15C H 0.9581 0.4016 0.5133 0.055 Uiso 1 1 calc R
C16 C 0.9112(3) 0.4009(5) 0.3423(3) 0.0344(10) Uani 1 1 d .
H16A H 0.9214 0.4959 0.3619 0.052 Uiso 1 1 calc R
H16B H 0.8709 0.3988 0.2831 0.052 Uiso 1 1 calc R
H16C H 0.9684 0.3586 0.3431 0.052 Uiso 1 1 calc R
C17 C 0.9013(3) 0.0624(4) 0.3186(3) 0.0261(9) Uani 1 1 d .
H17 H 0.9617 0.0741 0.3610 0.031 Uiso 1 1 calc R
C18 C 0.8793(3) -0.0909(5) 0.3147(3) 0.0381(10) Uani 1 1 d .
H18A H 0.8207 -0.1064 0.2729 0.057 Uiso 1 1 calc R
H18B H 0.8782 -0.1224 0.3721 0.057 Uiso 1 1 calc R
H18C H 0.9251 -0.1416 0.2966 0.057 Uiso 1 1 calc R
C19 C 0.9084(3) 0.1092(5) 0.2307(3) 0.0389(10) Uani 1 1 d .
H19A H 0.9579 0.0614 0.2173 0.058 Uiso 1 1 calc R
H19B H 0.9192 0.2080 0.2322 0.058 Uiso 1 1 calc R
H19C H 0.8524 0.0885 0.1861 0.058 Uiso 1 1 calc R
C20 C 0.8721(2) -0.0061(4) 0.5345(3) 0.0237(8) Uani 1 1 d .
H20A H 0.8708 -0.0982 0.5581 0.036 Uiso 1 1 calc R
H20B H 0.8798 0.0613 0.5810 0.036 Uiso 1 1 calc R
H20C H 0.9221 0.0008 0.5093 0.036 Uiso 1 1 calc R
P1 P 0.67892(6) -0.12114(10) 0.49249(5) 0.0193(2) Uani 1 1 d .
P2 P 0.81989(6) 0.15459(9) 0.36278(6) 0.0176(2) Uani 1 1 d .
Co1 Co 0.75367(4) 0.03092(6) 0.44015(3) 0.01696(16) Uani 1 1 d .
I1 I 0.677088(15) 0.25814(2) 0.501359(15) 0.02263(12) Uani 1 1 d .
N1 N 0.64693(19) 0.0311(3) 0.33390(18) 0.0170(6) Uani 1 1 d .

loop_
_atom_site_aniso_label
_atom_site_aniso_U_11
_atom_site_aniso_U_22
_atom_site_aniso_U_33
_atom_site_aniso_U_23
_atom_site_aniso_U_13
_atom_site_aniso_U_12
C1 0.0218(18) 0.0237(19) 0.0264(19) 0.0007(16) 0.0075(15) -0.0076(15)
C2 0.0208(18) 0.0140(16) 0.0241(18) -0.0038(14) 0.0066(15) 0.0006(14)
C3 0.0191(18) 0.0176(19) 0.0297(19) -0.0004(15) 0.0051(15) -0.0012(14)
C4 0.0236(18) 0.0182(17) 0.0220(18) -0.0043(15) 0.0017(14) 0.0050(15)
C5 0.0255(19) 0.0210(18) 0.0189(17) -0.0001(15) 0.0075(15) 0.0052(14)
C6 0.0198(17) 0.0178(17) 0.0217(17) -0.0009(15) 0.0082(14) 0.0029(14)
C7 0.0207(18) 0.0219(19) 0.0236(18) 0.0063(16) 0.0063(15) 0.0005(15)
C8 0.031(2) 0.025(2) 0.0259(19) -0.0012(16) 0.0131(16) -0.0036(17)
C9 0.039(2) 0.036(2) 0.030(2) 0.0035(19) 0.0177(19) -0.010(2)
C10 0.035(2) 0.032(2) 0.0227(19) 0.0007(17) 0.0096(17) -0.0036(17)
C11 0.029(2) 0.0166(19) 0.029(2) -0.0015(16) 0.0072(16) -0.0026(16)
C12 0.046(3) 0.020(2) 0.038(2) -0.0023(18) 0.0044(19) 0.0055(18)
C13 0.039(2) 0.0184(19) 0.031(2) -0.0022(17) 0.0128(17) -0.0019(16)
C14 0.0257(19) 0.0156(18) 0.0289(19) -0.0006(16) 0.0071(16) -0.0079(15)
C15 0.048(3) 0.029(2) 0.030(2) -0.0005(19) 0.0062(19) -0.019(2)
C16 0.037(2) 0.031(2) 0.036(2) 0.0076(19) 0.0100(18) -0.0109(19)
C17 0.025(2) 0.028(2) 0.029(2) 0.0021(17) 0.0128(16) 0.0026(16)
C18 0.049(3) 0.030(2) 0.044(2) -0.004(2) 0.027(2) 0.005(2)
C19 0.050(3) 0.036(2) 0.043(2) 0.001(2) 0.033(2) 0.003(2)
C20 0.0171(17) 0.0235(19) 0.034(2) -0.0027(17) 0.0125(15) -0.0082(15)
P1 0.0228(5) 0.0169(5) 0.0189(4) 0.0007(3) 0.0070(4) -0.0038(3)
P2 0.0172(4) 0.0160(4) 0.0208(4) 0.0005(4) 0.0075(3) -0.0012(3)
Co1 0.0182(3) 0.0151(3) 0.0181(3) 0.0003(2) 0.0061(2) -0.0017(2)
I1 0.02784(18) 0.01800(16) 0.02477(18) -0.00281(8) 0.01190(12) -0.00009(8)
N1 0.0214(15) 0.0118(13) 0.0204(14) -0.0010(12) 0.0103(12) 0.0006(11)

loop_
_atom_type_symbol
_atom_type_description
_atom_type_scat_dispersion_real
_atom_type_scat_dispersion_imag
_atom_type_scat_source
C C 0.0181 0.0091 'International Tables Vol C Tables 4.2.6.8 and 6.1.1.4'
P P 0.2955 0.4335 'International Tables Vol C Tables 4.2.6.8 and 6.1.1.4'
Co Co -2.3653 3.6143 'International Tables Vol C Tables 4.2.6.8 and 6.1.1.4'
I I -0.3257 6.8362 'International Tables Vol C Tables 4.2.6.8 and 6.1.1.4'
N N 0.0311 0.0180 'International Tables Vol C Tables 4.2.6.8 and 6.1.1.4'
H H 0.0000 0.0000 'International Tables Vol C Tables 4.2.6.8 and 6.1.1.4'

loop_
_geom_angle_atom_site_label_1
_geom_angle_atom_site_label_2
_geom_angle_atom_site_label_3
_geom_angle
C2 C1 P1 111.2(3)
N1 C2 C3 121.8(3)
N1 C2 C1 115.6(3)
C3 C2 C1 122.6(3)
C4 C3 C2 119.8(3)
C5 C4 C3 118.5(3)
C4 C5 C6 120.0(3)
N1 C6 C5 122.0(3)
N1 C6 C7 116.1(3)
C5 C6 C7 121.8(3)
C6 C7 P2 110.7(2)
C10 C8 C9 111.7(3)
C10 C8 P1 112.8(3)
C9 C8 P1 114.0(3)
C12 C11 C13 110.6(3)
C12 C11 P1 113.6(3)
C13 C11 P1 109.5(3)
C16 C14 C15 110.6(3)
C16 C14 P2 116.3(3)
C15 C14 P2 111.4(3)
C19 C17 C18 109.4(3)
C19 C17 P2 116.7(3)
C18 C17 P2 108.6(3)
C1 P1 C8 101.63(18)
C1 P1 C11 102.29(17)
C8 P1 C11 107.53(18)
C1 P1 Co1 99.96(12)
C8 P1 Co1 121.90(13)
C11 P1 Co1 119.35(14)
C7 P2 C14 103.71(17)
C7 P2 C17 106.48(18)
C14 P2 C17 107.43(18)
C7 P2 Co1 100.82(12)
C14 P2 Co1 120.72(13)
C17 P2 Co1 115.80(13)
N1 Co1 C20 166.85(14)
N1 Co1 P2 85.78(9)
C20 Co1 P2 92.70(11)
N1 Co1 P1 85.77(9)
C20 Co1 P1 93.46(11)
P2 Co1 P1 167.57(4)
N1 Co1 I1 88.09(8)
C20 Co1 I1 105.06(11)
P2 Co1 I1 94.59(3)
P1 Co1 I1 94.22(3)
C6 N1 C2 117.7(3)
C6 N1 Co1 121.1(2)
C2 N1 Co1 120.9(2)

loop_
_geom_bond_atom_site_label_1
_geom_bond_atom_site_label_2
_geom_bond_distance
C1 C2 1.501(5)
C1 P1 1.834(4)
C2 N1 1.369(5)
C2 C3 1.388(5)
C3 C4 1.386(5)
C4 C5 1.382(5)
C5 C6 1.385(5)
C6 N1 1.363(5)
C6 C7 1.505(5)
C7 P2 1.840(4)
C8 C10 1.530(5)
C8 C9 1.531(5)
C8 P1 1.849(4)
C11 C12 1.519(5)
C11 C13 1.524(5)
C11 P1 1.861(4)
C14 C16 1.526(5)
C14 C15 1.533(5)
C14 P2 1.844(4)
C17 C19 1.522(6)
C17 C18 1.535(6)
C17 P2 1.860(4)
C20 Co1 2.062(4)
P1 Co1 2.2025(11)
P2 Co1 2.1970(10)
Co1 N1 2.018(3)
Co1 I1 2.8319(6)

loop_
_geom_torsion_atom_site_label_1
_geom_torsion_atom_site_label_2
_geom_torsion_atom_site_label_3
_geom_torsion_atom_site_label_4
_geom_torsion
P1 C1 C2 N1 -27.0(4)
P1 C1 C2 C3 155.7(3)
N1 C2 C3 C4 -2.0(5)
C1 C2 C3 C4 175.2(3)
C2 C3 C4 C5 -2.1(5)
C3 C4 C5 C6 2.4(5)
C4 C5 C6 N1 1.4(5)
C4 C5 C6 C7 -173.9(3)
N1 C6 C7 P2 25.4(4)
C5 C6 C7 P2 -159.0(3)
C2 C1 P1 C8 151.3(3)
C2 C1 P1 C11 -97.7(3)
C2 C1 P1 Co1 25.5(3)
C10 C8 P1 C1 -162.4(3)
C9 C8 P1 C1 68.7(3)
C10 C8 P1 C11 90.6(3)
C9 C8 P1 C11 -38.3(3)
C10 C8 P1 Co1 -52.8(3)
C9 C8 P1 Co1 178.4(2)
C12 C11 P1 C1 -173.8(3)
C13 C11 P1 C1 62.0(3)
C12 C11 P1 C8 -67.2(3)
C13 C11 P1 C8 168.6(3)
C12 C11 P1 Co1 77.2(3)
C13 C11 P1 Co1 -47.0(3)
C6 C7 P2 C14 -147.9(3)
C6 C7 P2 C17 98.9(3)
C6 C7 P2 Co1 -22.3(3)
C16 C14 P2 C7 -66.7(3)
C15 C14 P2 C7 165.3(3)
C16 C14 P2 C17 45.8(3)
C15 C14 P2 C17 -82.2(3)
C16 C14 P2 Co1 -178.4(3)
C15 C14 P2 Co1 53.6(3)
C19 C17 P2 C7 35.2(4)
C18 C17 P2 C7 -88.9(3)
C19 C17 P2 C14 -75.4(3)
C18 C17 P2 C14 160.5(3)
C19 C17 P2 Co1 146.4(3)
C18 C17 P2 Co1 22.2(3)
C7 P2 Co1 N1 11.78(15)
C14 P2 Co1 N1 124.99(17)
C17 P2 Co1 N1 -102.62(17)
C7 P2 Co1 C20 178.69(17)
C14 P2 Co1 C20 -68.10(18)
C17 P2 Co1 C20 64.29(18)
C7 P2 Co1 P1 59.1(2)
C14 P2 Co1 P1 172.3(2)
C17 P2 Co1 P1 -55.3(3)
C7 P2 Co1 I1 -75.95(13)
C14 P2 Co1 I1 37.26(15)
C17 P2 Co1 I1 169.65(14)
C1 P1 Co1 N1 -14.60(15)
C8 P1 Co1 N1 -125.11(17)
C11 P1 Co1 N1 95.69(16)
C1 P1 Co1 C20 178.56(17)
C8 P1 Co1 C20 68.05(19)
C11 P1 Co1 C20 -71.15(17)
C1 P1 Co1 P2 -61.9(3)
C8 P1 Co1 P2 -172.4(2)
C11 P1 Co1 P2 48.4(3)
C1 P1 Co1 I1 73.17(13)
C8 P1 Co1 I1 -37.34(15)
C11 P1 Co1 I1 -176.55(13)
C5 C6 N1 C2 -5.4(5)
C7 C6 N1 C2 170.2(3)
C5 C6 N1 Co1 168.7(3)
C7 C6 N1 Co1 -15.7(4)
C3 C2 N1 C6 5.7(5)
C1 C2 N1 C6 -171.7(3)
C3 C2 N1 Co1 -168.5(3)
C1 C2 N1 Co1 14.1(4)
C20 Co1 N1 C6 -83.9(6)
P2 Co1 N1 C6 -0.1(3)
P1 Co1 N1 C6 -171.0(3)
I1 Co1 N1 C6 94.7(3)
C20 Co1 N1 C2 90.1(6)
P2 Co1 N1 C2 173.9(3)
P1 Co1 N1 C2 3.0(2)
I1 Co1 N1 C2 -91.4(3)
